data_7213336
loop_
_publ_author_name
'Krebs, Frederik C.'
'J\/orgensen, Mikkel'

_publ_section_title
;
 Calix[4]arene-5,17-dicarboxylic acids and their interactions with
 aliphatic amines. Part 2. A crystal engineering approach
;
_journal_issue 9
_journal_name_full 'Journal of the Chemical Society, Perkin Transactions 2'
_journal_page_first 1935
_journal_paper_doi 10.1039/b002409k
_journal_year 2000
_chemical_formula_sum 'C54 H56 N4 O8'
_chemical_formula_weight 889.03
_chemical_name_systematic
; 
11,23-Bis((E)-(phenylazo)-
 25,26,27,28-tetrapropoxycalix[4]arene-
 5,17-dicarboxylic acid 
;
_space_group_IT_number 14
_symmetry_cell_setting monoclinic
_symmetry_space_group_name_Hall '-P 2yn'
_symmetry_space_group_name_H-M 'P 1 21/n 1'
_atom_sites_solution_hydrogens geom
_atom_sites_solution_primary direct
_atom_sites_solution_secondary difmap
_audit_creation_method SHELXL-97
_cell_angle_alpha 90.00
_cell_angle_beta 97.64(3)
_cell_angle_gamma 90.00
_cell_formula_units_Z 8
_cell_length_a 22.391(5)
_cell_length_b 13.024(3)
_cell_length_c 33.539(7)
_cell_measurement_temperature 120(2)
_cell_volume 9694(4)
_computing_cell_refinement 'SAINT Siemens'
_computing_data_collection 'SMART Siemens'
_computing_data_reduction 'SAINT Siemens'
_computing_molecular_graphics 'SHELXTL (Sheldrick)'
_computing_publication_material 'XCIF (Sheldrick)'
_computing_structure_refinement 'SHELXL-97 (Sheldrick, 1997)'
_computing_structure_solution 'SHELXS-97 (Sheldrick, 1990)'
_diffrn_ambient_temperature 293(2)
_diffrn_measured_fraction_theta_full 0.996
_diffrn_measured_fraction_theta_max 0.996
_diffrn_measurement_device_type 'Siemens SMART CCD'
_diffrn_measurement_method 'omega scan, frame data integration'
_diffrn_radiation_monochromator graphite
_diffrn_radiation_source 'fine-focus sealed tube'
_diffrn_radiation_type MoK\a
_diffrn_radiation_wavelength 0.71073
_diffrn_reflns_av_R_equivalents 0.5150
_diffrn_reflns_av_sigmaI/netI 0.4603
_diffrn_reflns_limit_h_max 27
_diffrn_reflns_limit_h_min -27
_diffrn_reflns_limit_k_max 16
_diffrn_reflns_limit_k_min -16
_diffrn_reflns_limit_l_max 41
_diffrn_reflns_limit_l_min -41
_diffrn_reflns_number 97941
_diffrn_reflns_theta_full 26.42
_diffrn_reflns_theta_max 26.42
_diffrn_reflns_theta_min 1.03
_exptl_absorpt_coefficient_mu 0.082
_exptl_absorpt_correction_type empirical
_exptl_absorpt_process_details 'SADABS (Sheldrick)'
_exptl_crystal_colour colourless
_exptl_crystal_density_diffrn 1.218
_exptl_crystal_density_method 'not measured'
_exptl_crystal_description plate
_exptl_crystal_F_000 3776
_exptl_crystal_size_max 0.30
_exptl_crystal_size_mid 0.25
_exptl_crystal_size_min 0.13
_refine_diff_density_max 0.635
_refine_diff_density_min -0.424
_refine_diff_density_rms 0.086
_refine_ls_extinction_method none
_refine_ls_goodness_of_fit_ref 1.064
_refine_ls_hydrogen_treatment mixed
_refine_ls_matrix_type full
_refine_ls_number_parameters 1189
_refine_ls_number_reflns 19836
_refine_ls_number_restraints 15
_refine_ls_restrained_S_all 1.071
_refine_ls_R_factor_all 0.4386
_refine_ls_R_factor_gt 0.1481
_refine_ls_shift/su_max 1.534
_refine_ls_shift/su_mean 0.038
_refine_ls_structure_factor_coef Fsqd
_refine_ls_weighting_details 'calc w=1/[\s^2^(Fo^2^)+(0.1000P)^2^+0.0000P] where P=(Fo^2^+2Fc^2^)/3'
_refine_ls_weighting_scheme calc
_refine_ls_wR_factor_gt 0.2584
_refine_ls_wR_factor_ref 0.3724
_reflns_number_gt 4493
_reflns_number_total 19836
_reflns_threshold_expression >2sigma(I)
_cod_data_source_file b002409ksup1.cif
_cod_data_source_block 9
_cod_original_cell_volume 9694(3)
_cod_original_sg_symbol_H-M P2(1)/n
_cod_database_code 7213336

loop_
_symmetry_equiv_pos_as_xyz
'x, y, z'
'-x+1/2, y+1/2, -z+1/2'
'-x, -y, -z'
'x-1/2, -y-1/2, z-1/2'

loop_
_atom_site_label
_atom_site_type_symbol
_atom_site_fract_x
_atom_site_fract_y
_atom_site_fract_z
_atom_site_U_iso_or_equiv
_atom_site_adp_type
_atom_site_occupancy
_atom_site_symmetry_multiplicity
_atom_site_calc_flag
_atom_site_refinement_flags
O1 O 0.7646(3) 0.0181(5) 0.11267(19) 0.051(2) Uani 1 1 d .
O2 O 0.8476(3) -0.0686(5) 0.1366(2) 0.058(2) Uani 1 1 d .
H2 H 0.8504 -0.0183 0.1515 0.087 Uiso 1 1 calc .
O3 O 0.9011(4) 0.1090(6) 0.0780(2) 0.067(2) Uani 1 1 d .
O4 O 0.8177(4) 0.1876(7) 0.0476(2) 0.076(3) Uani 1 1 d .
H4 H 0.8208 0.2166 0.0695 0.115 Uiso 1 1 calc .
O5 O 0.8714(3) -0.2935(6) -0.0187(2) 0.059(2) Uani 1 1 d .
O6 O 0.7408(3) -0.3906(6) 0.0070(2) 0.053(2) Uani 1 1 d .
O7 O 0.7395(3) -0.1830(6) -0.0549(2) 0.057(2) Uani 1 1 d .
O8 O 0.8696(3) -0.1042(6) -0.0931(2) 0.056(2) Uani 1 1 d D
N1 N 1.0708(5) -0.2943(9) 0.1034(4) 0.108(5) Uani 1 1 d .
N2 N 1.1147(5) -0.2785(8) 0.0867(3) 0.079(3) Uani 1 1 d .
N3 N 0.5783(4) 0.1350(7) -0.0366(3) 0.055(3) Uani 1 1 d .
N4 N 0.5574(4) 0.1320(7) -0.0058(4) 0.078(3) Uani 1 1 d .
C1 C 0.9599(5) -0.1446(9) -0.0263(3) 0.061(3) Uani 1 1 d .
H1A H 0.9973 -0.1064 -0.0253 0.073 Uiso 1 1 calc .
H1B H 0.9536 -0.1814 -0.0517 0.073 Uiso 1 1 calc .
C2 C 0.9652(5) -0.2210(9) 0.0081(3) 0.053(3) Uani 1 1 d .
C3 C 1.0149(5) -0.2201(8) 0.0380(4) 0.052(3) Uani 1 1 d .
H3 H 1.0470 -0.1764 0.0353 0.062 Uiso 1 1 calc .
C4 C 1.0178(5) -0.2828(9) 0.0719(4) 0.057(3) Uani 1 1 d .
C5 C 0.9653(5) -0.3418(8) 0.0767(3) 0.052(3) Uani 1 1 d .
H5 H 0.9645 -0.3796 0.1002 0.062 Uiso 1 1 calc .
C6 C 0.9161(5) -0.3437(8) 0.0475(3) 0.046(3) Uani 1 1 d .
C7 C 0.9180(5) -0.2882(9) 0.0123(3) 0.050(3) Uani 1 1 d .
C8 C 0.8573(4) -0.3918(8) 0.0547(3) 0.043(3) Uani 1 1 d .
H8A H 0.8435 -0.4387 0.0330 0.052 Uiso 1 1 calc .
H8B H 0.8629 -0.4304 0.0797 0.052 Uiso 1 1 calc .
C9 C 0.8111(5) -0.3092(8) 0.0570(3) 0.042(3) Uani 1 1 d .
C10 C 0.8226(4) -0.2271(8) 0.0823(3) 0.041(3) Uani 1 1 d .
H10 H 0.8582 -0.2275 0.1000 0.049 Uiso 1 1 calc .
C11 C 0.7855(4) -0.1449(8) 0.0831(3) 0.034(3) Uani 1 1 d .
C12 C 0.7323(4) -0.1416(8) 0.0564(3) 0.039(3) Uani 1 1 d .
H12 H 0.7070 -0.0849 0.0561 0.047 Uiso 1 1 calc .
C13 C 0.7170(4) -0.2219(9) 0.0302(3) 0.043(3) Uani 1 1 d .
C14 C 0.7548(5) -0.3076(9) 0.0322(3) 0.043(3) Uani 1 1 d .
C15 C 0.6611(5) -0.2171(9) -0.0017(3) 0.054(3) Uani 1 1 d .
H15A H 0.6619 -0.2748 -0.0199 0.065 Uiso 1 1 calc .
H15B H 0.6253 -0.2235 0.0115 0.065 Uiso 1 1 calc .
C16 C 0.6574(4) -0.1197(8) -0.0255(3) 0.041(3) Uani 1 1 d .
C17 C 0.6165(5) -0.0418(10) -0.0209(3) 0.053(3) Uani 1 1 d .
H17 H 0.5872 -0.0530 -0.0041 0.063 Uiso 1 1 calc .
C18 C 0.6177(5) 0.0515(10) -0.0401(3) 0.055(3) Uani 1 1 d .
C19 C 0.6613(6) 0.0662(8) -0.0650(3) 0.055(3) Uani 1 1 d .
H19 H 0.6620 0.1279 -0.0789 0.066 Uiso 1 1 calc .
C20 C 0.7046(5) -0.0084(9) -0.0701(3) 0.046(3) Uani 1 1 d .
C21 C 0.7008(5) -0.1061(9) -0.0519(3) 0.041(3) Uani 1 1 d .
C22 C 0.7632(5) 0.0181(8) -0.0880(3) 0.055(3) Uani 1 1 d .
H22A H 0.7687 -0.0300 -0.1093 0.066 Uiso 1 1 calc .
H22B H 0.7602 0.0866 -0.0994 0.066 Uiso 1 1 calc .
C23 C 0.8159(5) 0.0124(8) -0.0556(3) 0.047(3) Uani 1 1 d .
C24 C 0.8130(4) 0.0666(8) -0.0199(3) 0.048(3) Uani 1 1 d .
H24 H 0.7806 0.1097 -0.0175 0.058 Uiso 1 1 calc .
C25 C 0.8599(5) 0.0550(8) 0.0123(3) 0.045(3) Uani 1 1 d .
C26 C 0.9052(5) -0.0153(8) 0.0104(3) 0.047(3) Uani 1 1 d .
H26 H 0.9337 -0.0257 0.0328 0.056 Uiso 1 1 calc .
C27 C 0.9089(5) -0.0712(8) -0.0244(3) 0.048(3) Uani 1 1 d .
C28 C 0.8648(5) -0.0505(8) -0.0581(3) 0.045(3) Uani 1 1 d .
C29 C 0.7985(4) -0.0630(9) 0.1121(3) 0.039(3) Uani 1 1 d .
C30 C 0.8580(6) 0.1194(9) 0.0482(3) 0.052(3) Uani 1 1 d .
C31 C 1.1679(6) -0.2976(10) 0.1142(4) 0.077(4) Uani 1 1 d .
C32 C 1.2217(7) -0.2976(10) 0.0975(4) 0.089(4) Uani 1 1 d .
H32 H 1.2218 -0.2818 0.0705 0.107 Uiso 1 1 calc .
C33 C 1.2758(6) -0.3219(10) 0.1221(5) 0.085(4) Uani 1 1 d .
H33 H 1.3118 -0.3244 0.1111 0.102 Uiso 1 1 calc .
C34 C 1.2757(7) -0.3420(10) 0.1627(5) 0.087(5) Uani 1 1 d .
H34 H 1.3116 -0.3546 0.1794 0.104 Uiso 1 1 calc .
C35 C 1.2208(7) -0.3433(11) 0.1783(4) 0.094(5) Uani 1 1 d .
H35 H 1.2199 -0.3595 0.2052 0.113 Uiso 1 1 calc .
C36 C 1.1689(6) -0.3207(12) 0.1542(4) 0.095(5) Uani 1 1 d .
H36 H 1.1328 -0.3210 0.1652 0.114 Uiso 1 1 calc .
C37 C 0.5218(5) 0.2199(10) 0.0033(4) 0.067(4) Uani 1 1 d .
C38 C 0.5010(5) 0.2925(12) -0.0260(4) 0.082(4) Uani 1 1 d .
H38 H 0.5088 0.2818 -0.0522 0.098 Uiso 1 1 calc .
C39 C 0.4694(6) 0.3792(11) -0.0177(5) 0.089(4) Uani 1 1 d .
H39 H 0.4548 0.4253 -0.0379 0.107 Uiso 1 1 calc .
C40 C 0.4602(6) 0.3950(11) 0.0227(5) 0.087(4) Uani 1 1 d .
H40 H 0.4419 0.4553 0.0298 0.105 Uiso 1 1 calc .
C41 C 0.4778(6) 0.3226(13) 0.0520(5) 0.088(5) Uani 1 1 d .
H41 H 0.4689 0.3316 0.0781 0.105 Uiso 1 1 calc .
C42 C 0.5086(6) 0.2371(12) 0.0421(4) 0.088(5) Uani 1 1 d .
H42 H 0.5211 0.1892 0.0621 0.106 Uiso 1 1 calc .
C43 C 0.8677(6) -0.3919(14) -0.0412(4) 0.118(6) Uani 1 1 d .
H43A H 0.8850 -0.4461 -0.0235 0.142 Uiso 1 1 calc .
H43B H 0.8257 -0.4087 -0.0496 0.142 Uiso 1 1 calc .
C44 C 0.8990(11) -0.3886(16) -0.0765(5) 0.179(9) Uani 1 1 d .
H44A H 0.8719 -0.4189 -0.0984 0.215 Uiso 1 1 calc .
H44B H 0.9028 -0.3167 -0.0832 0.215 Uiso 1 1 calc .
C45 C 0.949(3) -0.428(2) -0.0777(12) 0.75(7) Uani 1 1 d .
H45A H 0.9662 -0.4022 -0.1006 1.126 Uiso 1 1 calc .
H45B H 0.9451 -0.5015 -0.0800 1.126 Uiso 1 1 calc .
H45C H 0.9755 -0.4117 -0.0535 1.126 Uiso 1 1 calc .
C46 C 0.7127(6) -0.4735(11) 0.0261(4) 0.084(4) Uani 1 1 d .
H46A H 0.6743 -0.4511 0.0334 0.101 Uiso 1 1 calc .
H46B H 0.7382 -0.4945 0.0504 0.101 Uiso 1 1 calc .
C47 C 0.7033(7) -0.5639(15) -0.0035(6) 0.154(7) Uani 1 1 d .
H47A H 0.7416 -0.5764 -0.0131 0.185 Uiso 1 1 calc .
H47B H 0.6757 -0.5404 -0.0265 0.185 Uiso 1 1 calc .
C48 C 0.6795(9) -0.6704(19) 0.0090(9) 0.288(17) Uani 1 1 d .
H48A H 0.6785 -0.7175 -0.0131 0.432 Uiso 1 1 calc .
H48B H 0.6396 -0.6625 0.0160 0.432 Uiso 1 1 calc .
H48C H 0.7057 -0.6965 0.0317 0.432 Uiso 1 1 calc .
C49 C 0.7405(6) -0.2237(13) -0.0965(5) 0.106(5) Uani 1 1 d .
H49A H 0.7183 -0.1778 -0.1158 0.127 Uiso 1 1 calc .
H49B H 0.7818 -0.2272 -0.1023 0.127 Uiso 1 1 calc .
C50 C 0.7159(7) -0.3165(14) -0.0998(5) 0.111(6) Uani 1 1 d .
H50A H 0.6728 -0.3119 -0.0994 0.133 Uiso 1 1 calc .
H50B H 0.7330 -0.3595 -0.0775 0.133 Uiso 1 1 calc .
C51 C 0.7304(8) -0.3666(11) -0.1434(4) 0.120(6) Uani 1 1 d .
H51A H 0.7127 -0.4337 -0.1468 0.180 Uiso 1 1 calc .
H51B H 0.7732 -0.3718 -0.1432 0.180 Uiso 1 1 calc .
H51C H 0.7137 -0.3231 -0.1652 0.180 Uiso 1 1 calc .
C52 C 0.9041(14) -0.0261(15) -0.1232(5) 0.256(17) Uani 1 1 d .
H52A H 0.8773 0.0069 -0.1445 0.307 Uiso 1 1 calc .
H52B H 0.9323 0.0222 -0.1090 0.307 Uiso 1 1 calc .
C53 C 0.9359(7) -0.1395(17) -0.1368(5) 0.246(17) Uani 1 1 d D
H53A H 0.9062 -0.1851 -0.1512 0.296 Uiso 1 1 calc .
H53B H 0.9575 -0.1750 -0.1139 0.296 Uiso 1 1 calc .
C54 C 0.9738(7) -0.0992(13) -0.1614(8) 0.223(13) Uani 1 1 d .
H54A H 0.9979 -0.1531 -0.1705 0.335 Uiso 1 1 calc .
H54B H 0.9996 -0.0492 -0.1468 0.335 Uiso 1 1 calc .
H54C H 0.9506 -0.0671 -0.1841 0.335 Uiso 1 1 calc .
O1A O 0.8287(3) 0.3373(5) 0.1016(2) 0.059(2) Uani 1 1 d .
O2A O 0.9147(3) 0.2653(6) 0.12666(19) 0.057(2) Uani 1 1 d .
H2A H 0.8997 0.2180 0.1126 0.086 Uiso 1 1 calc .
O3A O 0.8819(3) 0.0747(5) 0.18920(19) 0.050(2) Uani 1 1 d .
O4A O 0.7945(3) 0.1552(5) 0.17160(19) 0.054(2) Uani 1 1 d .
H4A H 0.7927 0.1121 0.1536 0.080 Uiso 1 1 calc .
O5A O 0.8508(3) 0.5668(5) 0.26087(19) 0.0440(18) Uani 1 1 d .
O6A O 0.9559(3) 0.6910(6) 0.2136(2) 0.0494(19) Uani 1 1 d .
O7A O 0.9923(3) 0.4795(5) 0.27388(18) 0.0400(18) Uani 1 1 d .
O8A O 0.8949(3) 0.3927(5) 0.33202(18) 0.0404(17) Uani 1 1 d .
N1A N 0.6206(5) 0.5548(8) 0.1696(4) 0.114(5) Uani 1 1 d D
N2A N 0.5884(5) 0.5005(8) 0.1874(3) 0.105(4) Uani 1 1 d D
N3A N 1.1571(4) 0.2110(7) 0.2208(2) 0.047(2) Uani 1 1 d .
N4A N 1.1613(4) 0.1273(7) 0.2370(2) 0.047(2) Uani 1 1 d .
C1A C 0.7757(4) 0.4099(8) 0.2871(3) 0.052(3) Uani 1 1 d .
H1A1 H 0.7422 0.3679 0.2930 0.063 Uiso 1 1 calc .
H1A2 H 0.7908 0.4472 0.3114 0.063 Uiso 1 1 calc .
C2A C 0.7533(4) 0.4855(8) 0.2548(3) 0.044(3) Uani 1 1 d .
C3A C 0.6946(5) 0.4820(9) 0.2328(4) 0.064(4) Uani 1 1 d .
H3A H 0.6644 0.4397 0.2402 0.077 Uiso 1 1 calc .
C4A C 0.6853(5) 0.5470(11) 0.1990(4) 0.075(5) Uani 1 1 d D
C5A C 0.7218(7) 0.6046(11) 0.1849(4) 0.077(4) Uani 1 1 d .
H5A H 0.7107 0.6418 0.1614 0.093 Uiso 1 1 calc .
C6A C 0.7798(5) 0.6109(8) 0.2058(3) 0.049(3) Uani 1 1 d .
C7A C 0.7924(5) 0.5544(8) 0.2418(3) 0.046(3) Uani 1 1 d .
C8A C 0.8294(5) 0.6703(8) 0.1887(3) 0.054(3) Uani 1 1 d .
H8A1 H 0.8487 0.7179 0.2086 0.065 Uiso 1 1 calc .
H8A2 H 0.8125 0.7090 0.1652 0.065 Uiso 1 1 calc .
C9A C 0.8753(5) 0.5922(8) 0.1773(3) 0.042(3) Uani 1 1 d .
C10A C 0.8578(5) 0.5047(9) 0.1551(3) 0.046(3) Uani 1 1 d .
H10A H 0.8175 0.4963 0.1446 0.055 Uiso 1 1 calc .
C11A C 0.8985(5) 0.4306(8) 0.1482(3) 0.043(3) Uani 1 1 d .
C12A C 0.9589(4) 0.4443(8) 0.1659(3) 0.040(3) Uani 1 1 d .
H12A H 0.9862 0.3916 0.1635 0.049 Uiso 1 1 calc .
C13A C 0.9791(4) 0.5305(9) 0.1864(3) 0.039(3) Uani 1 1 d .
C14A C 0.9365(5) 0.6049(9) 0.1915(3) 0.044(3) Uani 1 1 d .
C15A C 1.0446(4) 0.5336(8) 0.2050(3) 0.041(3) Uani 1 1 d .
H15C H 1.0698 0.5414 0.1838 0.050 Uiso 1 1 calc .
H15D H 1.0509 0.5930 0.2225 0.050 Uiso 1 1 calc .
C16A C 1.0631(4) 0.4397(8) 0.2286(3) 0.040(3) Uani 1 1 d .
C17A C 1.1027(4) 0.3673(9) 0.2174(3) 0.045(3) Uani 1 1 d .
H17A H 1.1245 0.3831 0.1965 0.054 Uiso 1 1 calc .
C18A C 1.1116(5) 0.2747(9) 0.2354(3) 0.044(3) Uani 1 1 d .
C19A C 1.0762(4) 0.2457(7) 0.2645(3) 0.039(3) Uani 1 1 d .
H19A H 1.0794 0.1802 0.2756 0.046 Uiso 1 1 calc .
C20A C 1.0360(4) 0.3160(8) 0.2767(3) 0.031(2) Uani 1 1 d .
C21A C 1.0321(4) 0.4122(8) 0.2607(3) 0.034(3) Uani 1 1 d .
C22A C 0.9925(4) 0.2805(7) 0.3059(3) 0.041(3) Uani 1 1 d .
H22C H 1.0039 0.2125 0.3160 0.049 Uiso 1 1 calc .
H22D H 0.9949 0.3271 0.3286 0.049 Uiso 1 1 calc .
C23A C 0.9284(4) 0.2781(8) 0.2844(3) 0.036(3) Uani 1 1 d .
C24A C 0.9160(4) 0.2164(8) 0.2513(3) 0.044(3) Uani 1 1 d .
H24A H 0.9463 0.1753 0.2433 0.053 Uiso 1 1 calc .
C25A C 0.8581(4) 0.2142(7) 0.2291(3) 0.039(3) Uani 1 1 d .
C26A C 0.8134(4) 0.2805(8) 0.2405(3) 0.044(3) Uani 1 1 d .
H26A H 0.7760 0.2849 0.2248 0.053 Uiso 1 1 calc .
C27A C 0.8255(5) 0.3400(7) 0.2757(3) 0.040(3) Uani 1 1 d .
C28A C 0.8834(5) 0.3346(7) 0.2975(3) 0.039(3) Uani 1 1 d .
C29A C 0.8783(6) 0.3398(9) 0.1245(3) 0.047(3) Uani 1 1 d .
C30A C 0.8439(5) 0.1461(8) 0.1944(3) 0.037(3) Uani 1 1 d .
C31A C 0.5206(5) 0.5035(12) 0.1583(5) 0.105(5) Uani 1 1 d DU
C32A C 0.4748(12) 0.4504(14) 0.1721(6) 0.204(12) Uani 1 1 d D
H32A H 0.4842 0.4182 0.1969 0.245 Uiso 1 1 calc .
C33A C 0.4207(6) 0.4398(19) 0.1549(8) 0.203(13) Uani 1 1 d D
H33A H 0.3929 0.3938 0.1630 0.243 Uiso 1 1 calc .
C34A C 0.4089(6) 0.5070(13) 0.1221(5) 0.089(5) Uani 1 1 d .
H34A H 0.3690 0.5086 0.1100 0.107 Uiso 1 1 calc .
C35A C 0.4467(6) 0.5697(11) 0.1056(4) 0.100(5) Uani 1 1 d D
H35A H 0.4337 0.6105 0.0834 0.121 Uiso 1 1 calc .
C36A C 0.5122(7) 0.5702(10) 0.1254(4) 0.122(7) Uani 1 1 d D
H36A H 0.5425 0.6097 0.1166 0.146 Uiso 1 1 calc .
C37A C 1.2085(5) 0.0620(10) 0.2245(3) 0.050(3) Uani 1 1 d .
C38A C 1.2108(5) -0.0367(10) 0.2360(4) 0.072(4) Uani 1 1 d .
H38A H 1.1828 -0.0606 0.2519 0.086 Uiso 1 1 calc .
C39A C 1.2537(6) -0.1048(10) 0.2249(5) 0.085(4) Uani 1 1 d .
H39A H 1.2545 -0.1734 0.2327 0.103 Uiso 1 1 calc .
C40A C 1.2950(6) -0.0652(12) 0.2019(4) 0.073(4) Uani 1 1 d .
H40A H 1.3238 -0.1087 0.1934 0.088 Uiso 1 1 calc .
C41A C 1.2948(6) 0.0343(13) 0.1913(3) 0.073(4) Uani 1 1 d .
H41A H 1.3243 0.0590 0.1767 0.088 Uiso 1 1 calc .
C42A C 1.2507(6) 0.1008(9) 0.2020(3) 0.065(4) Uani 1 1 d .
H42A H 1.2498 0.1694 0.1942 0.078 Uiso 1 1 calc .
C43A C 0.8567(5) 0.6145(11) 0.3011(4) 0.073(4) Uani 1 1 d .
H43C H 0.8206 0.6001 0.3132 0.088 Uiso 1 1 calc .
H43D H 0.8905 0.5835 0.3179 0.088 Uiso 1 1 calc .
C44A C 0.8653(5) 0.7214(10) 0.3002(4) 0.078(4) Uani 1 1 d .
H44C H 0.8321 0.7535 0.2832 0.094 Uiso 1 1 calc .
H44D H 0.9023 0.7370 0.2893 0.094 Uiso 1 1 calc .
C45A C 0.8690(5) 0.7646(9) 0.3452(3) 0.072(4) Uani 1 1 d .
H45D H 0.8745 0.8377 0.3451 0.108 Uiso 1 1 calc .
H45E H 0.9024 0.7333 0.3618 0.108 Uiso 1 1 calc .
H45F H 0.8323 0.7486 0.3558 0.108 Uiso 1 1 calc .
C46A C 0.9621(5) 0.7774(10) 0.1882(3) 0.067(4) Uani 1 1 d .
H46C H 0.9237 0.7934 0.1725 0.080 Uiso 1 1 calc .
H46D H 0.9909 0.7620 0.1698 0.080 Uiso 1 1 calc .
C47A C 0.9831(7) 0.8647(12) 0.2136(4) 0.103(5) Uani 1 1 d .
H47C H 0.9577 0.8725 0.2347 0.124 Uiso 1 1 calc .
H47D H 0.9798 0.9269 0.1975 0.124 Uiso 1 1 calc .
C48A C 1.0521(7) 0.8495(11) 0.2336(6) 0.152(8) Uani 1 1 d .
H48D H 1.0649 0.9086 0.2496 0.228 Uiso 1 1 calc .
H48E H 1.0773 0.8415 0.2128 0.228 Uiso 1 1 calc .
H48F H 1.0551 0.7895 0.2503 0.228 Uiso 1 1 calc .
C49A C 1.0184(5) 0.5668(10) 0.2964(3) 0.064(4) Uani 1 1 d .
H49C H 0.9895 0.6226 0.2941 0.077 Uiso 1 1 calc .
H49D H 1.0536 0.5898 0.2849 0.077 Uiso 1 1 calc .
C50A C 1.0363(5) 0.5416(9) 0.3400(4) 0.071(4) Uani 1 1 d .
H50C H 1.0678 0.4900 0.3427 0.085 Uiso 1 1 calc .
H50D H 1.0020 0.5142 0.3513 0.085 Uiso 1 1 calc .
C51A C 1.0597(5) 0.6425(10) 0.3633(4) 0.080(4) Uani 1 1 d .
H51D H 1.0701 0.6273 0.3913 0.120 Uiso 1 1 calc .
H51E H 1.0286 0.6937 0.3600 0.120 Uiso 1 1 calc .
H51F H 1.0946 0.6678 0.3526 0.120 Uiso 1 1 calc .
C52A C 0.8834(5) 0.3372(8) 0.3679(3) 0.056(3) Uani 1 1 d .
H52C H 0.8984 0.2675 0.3671 0.067 Uiso 1 1 calc .
H52D H 0.8405 0.3345 0.3693 0.067 Uiso 1 1 calc .
C53A C 0.9144(5) 0.3915(10) 0.4033(3) 0.062(3) Uani 1 1 d .
H53C H 0.9051 0.3558 0.4271 0.074 Uiso 1 1 calc .
H53D H 0.9574 0.3847 0.4027 0.074 Uiso 1 1 calc .
C54A C 0.9017(6) 0.4991(11) 0.4083(3) 0.082(4) Uani 1 1 d .
H54D H 0.9249 0.5240 0.4325 0.122 Uiso 1 1 calc .
H54E H 0.8596 0.5079 0.4101 0.122 Uiso 1 1 calc .
H54F H 0.9122 0.5369 0.3857 0.122 Uiso 1 1 calc .

loop_
_atom_site_aniso_label
_atom_site_aniso_U_11
_atom_site_aniso_U_22
_atom_site_aniso_U_33
_atom_site_aniso_U_23
_atom_site_aniso_U_13
_atom_site_aniso_U_12
O1 0.031(4) 0.068(5) 0.052(5) 0.000(4) 0.002(4) 0.009(4)
O2 0.046(5) 0.080(6) 0.050(5) -0.024(4) 0.010(4) -0.002(4)
O3 0.074(6) 0.090(6) 0.036(5) -0.011(4) 0.003(4) -0.002(5)
O4 0.063(6) 0.111(7) 0.057(5) -0.040(5) 0.013(5) -0.018(5)
O5 0.039(5) 0.098(6) 0.042(5) -0.016(5) 0.010(4) -0.015(4)
O6 0.058(5) 0.056(5) 0.047(5) -0.012(4) 0.017(4) -0.004(4)
O7 0.053(5) 0.083(6) 0.040(5) -0.010(4) 0.022(4) 0.010(5)
O8 0.038(5) 0.100(6) 0.033(4) -0.024(5) 0.010(4) 0.003(4)
N1 0.033(7) 0.158(11) 0.145(11) 0.111(9) 0.060(8) 0.045(7)
N2 0.063(8) 0.102(9) 0.068(7) 0.027(6) -0.005(7) 0.009(7)
N3 0.049(7) 0.081(8) 0.039(6) 0.003(6) 0.021(5) 0.024(6)
N4 0.047(7) 0.064(8) 0.113(10) -0.023(7) -0.017(7) 0.021(6)
C1 0.047(8) 0.082(9) 0.056(8) -0.004(7) 0.018(6) -0.011(7)
C2 0.028(7) 0.088(9) 0.042(7) -0.010(7) 0.006(6) -0.005(7)
C3 0.029(7) 0.059(8) 0.070(8) 0.012(7) 0.015(6) -0.006(6)
C4 0.046(8) 0.059(8) 0.069(9) 0.003(7) 0.022(7) 0.027(7)
C5 0.043(8) 0.061(8) 0.057(8) -0.001(6) 0.028(7) 0.008(6)
C6 0.022(7) 0.065(8) 0.054(8) -0.001(6) 0.015(6) -0.003(6)
C7 0.019(7) 0.081(9) 0.054(8) -0.015(7) 0.019(6) -0.001(6)
C8 0.034(7) 0.070(8) 0.025(6) 0.006(5) 0.001(5) 0.005(6)
C9 0.029(7) 0.053(8) 0.051(7) 0.006(6) 0.027(6) 0.004(6)
C10 0.032(7) 0.053(7) 0.041(7) -0.001(6) 0.019(5) 0.003(6)
C11 0.031(6) 0.055(7) 0.021(6) -0.012(5) 0.017(5) 0.003(6)
C12 0.035(7) 0.056(8) 0.028(6) 0.002(6) 0.010(5) -0.005(6)
C13 0.030(7) 0.068(8) 0.034(6) -0.006(6) 0.012(5) -0.003(6)
C14 0.042(8) 0.058(8) 0.035(7) -0.002(6) 0.022(6) 0.003(6)
C15 0.039(7) 0.077(9) 0.048(7) -0.016(7) 0.012(6) -0.001(6)
C16 0.029(7) 0.045(7) 0.047(7) 0.004(6) -0.006(6) 0.004(6)
C17 0.034(7) 0.079(9) 0.042(7) -0.013(7) -0.006(6) -0.002(7)
C18 0.049(8) 0.072(9) 0.042(8) 0.008(7) 0.001(6) 0.018(7)
C19 0.059(9) 0.061(8) 0.041(7) 0.005(6) -0.009(6) 0.006(7)
C20 0.042(8) 0.058(8) 0.036(7) -0.013(6) -0.002(5) -0.006(7)
C21 0.032(7) 0.059(8) 0.033(6) -0.021(6) 0.003(5) -0.016(6)
C22 0.038(7) 0.089(9) 0.036(7) -0.004(6) 0.003(6) -0.014(6)
C23 0.043(8) 0.057(8) 0.046(7) 0.004(6) 0.024(6) 0.006(6)
C24 0.030(7) 0.068(8) 0.049(7) -0.010(6) 0.014(6) -0.007(6)
C25 0.041(7) 0.059(8) 0.039(7) -0.005(6) 0.015(6) -0.009(6)
C26 0.049(8) 0.044(7) 0.048(7) 0.001(6) 0.008(6) -0.014(6)
C27 0.035(7) 0.060(8) 0.052(8) -0.015(6) 0.016(6) -0.003(6)
C28 0.034(7) 0.049(7) 0.054(8) -0.016(6) 0.011(6) -0.016(6)
C29 0.009(6) 0.073(9) 0.037(6) 0.007(6) 0.010(5) -0.005(6)
C30 0.048(8) 0.054(8) 0.054(8) -0.007(7) 0.006(7) 0.000(7)
C31 0.051(10) 0.098(11) 0.076(10) 0.030(9) -0.010(8) -0.016(8)
C32 0.054(10) 0.113(12) 0.097(11) 0.043(9) -0.004(9) 0.024(9)
C33 0.047(9) 0.108(12) 0.101(12) 0.004(10) 0.010(9) 0.009(8)
C34 0.073(11) 0.075(10) 0.098(12) -0.005(9) -0.042(10) 0.000(8)
C35 0.057(10) 0.133(13) 0.091(11) 0.003(9) 0.001(9) -0.026(10)
C36 0.043(9) 0.166(15) 0.072(10) 0.033(10) -0.009(8) 0.005(9)
C37 0.052(9) 0.068(10) 0.081(10) 0.008(9) 0.005(8) 0.013(7)
C38 0.030(8) 0.104(12) 0.112(12) -0.012(10) 0.011(8) 0.006(8)
C39 0.063(10) 0.106(12) 0.095(12) -0.027(10) 0.001(9) 0.004(9)
C40 0.073(11) 0.094(12) 0.103(12) -0.024(10) 0.043(9) -0.005(9)
C41 0.058(10) 0.108(13) 0.100(12) -0.003(10) 0.023(9) 0.015(9)
C42 0.083(11) 0.131(13) 0.052(9) -0.019(9) 0.011(8) 0.037(10)
C43 0.078(11) 0.229(19) 0.047(9) -0.034(11) 0.007(8) -0.001(11)
C44 0.30(3) 0.18(2) 0.084(13) -0.014(13) 0.102(16) 0.032(18)
C45 1.59(16) 0.28(3) 0.59(6) 0.30(4) 0.92(9) 0.56(7)
C46 0.069(10) 0.091(11) 0.091(11) -0.039(9) 0.004(8) -0.037(8)
C47 0.092(14) 0.175(18) 0.193(19) -0.027(16) 0.004(13) -0.045(13)
C48 0.127(19) 0.28(3) 0.42(4) 0.11(3) -0.09(2) -0.17(2)
C49 0.063(11) 0.105(13) 0.150(16) 0.033(13) 0.017(10) 0.007(10)
C50 0.080(12) 0.119(14) 0.137(15) 0.053(12) 0.026(11) 0.002(11)
C51 0.177(17) 0.117(13) 0.078(11) -0.031(9) 0.059(11) -0.020(11)
C52 0.58(5) 0.139(17) 0.053(11) -0.049(12) 0.068(19) 0.12(2)
C53 0.16(2) 0.39(4) 0.17(2) 0.14(2) -0.058(17) -0.16(3)
C54 0.045(11) 0.156(16) 0.46(4) 0.18(2) 0.021(16) -0.023(10)
O1A 0.030(5) 0.095(6) 0.049(5) -0.012(4) -0.001(4) 0.015(4)
O2A 0.058(6) 0.070(6) 0.041(5) -0.015(4) -0.003(4) 0.006(4)
O3A 0.029(4) 0.071(5) 0.055(5) -0.015(4) 0.019(4) 0.009(4)
O4A 0.043(5) 0.085(6) 0.034(4) -0.028(4) 0.009(4) -0.004(4)
O5A 0.019(4) 0.079(5) 0.034(4) -0.007(4) 0.004(3) -0.003(4)
O6A 0.047(5) 0.064(5) 0.037(4) 0.003(4) 0.003(4) 0.006(4)
O7A 0.034(4) 0.055(5) 0.031(4) -0.008(4) 0.006(3) -0.008(4)
O8A 0.035(4) 0.059(5) 0.031(4) -0.011(4) 0.018(3) -0.011(3)
N1A 0.141(13) 0.053(8) 0.173(14) -0.058(8) 0.116(11) -0.019(8)
N2A 0.139(13) 0.092(10) 0.093(9) -0.039(8) 0.049(9) 0.016(9)
N3A 0.048(6) 0.047(6) 0.045(6) 0.007(5) 0.000(5) 0.009(5)
N4A 0.035(6) 0.063(7) 0.045(6) -0.006(5) 0.005(4) 0.013(5)
C1A 0.030(7) 0.057(8) 0.074(8) -0.014(7) 0.025(6) -0.001(6)
C2A 0.018(6) 0.049(7) 0.068(8) -0.006(6) 0.013(6) -0.011(6)
C3A 0.027(7) 0.058(9) 0.115(11) -0.053(8) 0.034(7) -0.028(6)
C4A 0.055(10) 0.087(12) 0.071(11) -0.033(9) -0.032(9) 0.031(9)
C5A 0.065(11) 0.092(11) 0.078(10) -0.012(8) 0.022(9) -0.010(9)
C6A 0.033(7) 0.050(8) 0.062(8) -0.029(7) -0.003(6) 0.004(6)
C7A 0.039(8) 0.055(8) 0.043(7) -0.017(6) 0.004(6) 0.003(6)
C8A 0.050(8) 0.076(8) 0.037(7) 0.018(6) 0.007(6) 0.009(7)
C9A 0.042(8) 0.064(8) 0.022(6) 0.006(6) 0.008(5) 0.015(6)
C10A 0.045(7) 0.071(8) 0.020(6) -0.003(6) 0.000(5) -0.002(7)
C11A 0.049(8) 0.041(7) 0.039(7) 0.003(6) 0.012(6) 0.016(6)
C12A 0.025(6) 0.063(8) 0.035(6) 0.007(6) 0.009(5) 0.014(6)
C13A 0.026(6) 0.065(8) 0.027(6) -0.003(6) 0.011(5) -0.003(6)
C14A 0.038(7) 0.072(9) 0.024(6) 0.006(6) 0.010(5) 0.001(7)
C15A 0.026(6) 0.059(7) 0.040(6) 0.000(6) 0.008(5) 0.004(5)
C16A 0.031(7) 0.062(8) 0.028(6) 0.013(6) 0.008(5) -0.003(6)
C17A 0.012(6) 0.080(9) 0.044(7) -0.015(7) 0.006(5) 0.001(6)
C18A 0.032(7) 0.063(8) 0.036(7) 0.002(6) 0.003(5) 0.013(6)
C19A 0.030(7) 0.049(7) 0.034(6) 0.005(5) -0.006(5) 0.000(5)
C20A 0.014(6) 0.050(7) 0.027(6) -0.002(5) 0.002(4) 0.007(5)
C21A 0.024(6) 0.034(7) 0.046(7) -0.002(6) 0.009(5) 0.017(5)
C22A 0.035(7) 0.056(7) 0.033(6) -0.004(5) 0.010(5) 0.001(5)
C23A 0.017(6) 0.054(7) 0.037(6) -0.002(6) 0.006(5) -0.004(5)
C24A 0.031(7) 0.041(7) 0.063(8) -0.003(6) 0.010(6) -0.001(5)
C25A 0.029(7) 0.049(7) 0.042(7) 0.001(6) 0.021(5) -0.005(6)
C26A 0.028(7) 0.056(7) 0.048(7) -0.018(6) 0.007(5) -0.016(6)
C27A 0.037(7) 0.043(7) 0.044(7) -0.003(6) 0.022(6) -0.014(6)
C28A 0.038(7) 0.044(7) 0.037(7) -0.008(6) 0.009(6) -0.008(6)
C29A 0.057(9) 0.053(8) 0.036(7) 0.005(6) 0.023(6) 0.022(7)
C30A 0.023(6) 0.064(8) 0.024(6) 0.000(6) 0.007(5) -0.021(6)
C31A 0.084(8) 0.108(9) 0.113(9) -0.014(7) -0.023(7) 0.056(7)
C32A 0.31(4) 0.126(17) 0.19(2) 0.020(16) 0.09(2) -0.08(2)
C33A 0.056(13) 0.30(3) 0.23(3) 0.01(2) -0.065(15) 0.053(16)
C34A 0.053(10) 0.124(14) 0.085(11) -0.004(10) -0.008(9) 0.004(9)
C35A 0.069(11) 0.143(14) 0.101(12) -0.040(10) 0.053(10) -0.020(10)
C36A 0.066(11) 0.138(15) 0.179(17) -0.108(13) 0.081(11) -0.062(10)
C37A 0.023(7) 0.092(10) 0.035(7) 0.007(7) -0.001(5) 0.009(7)
C38A 0.050(9) 0.063(9) 0.099(11) 0.001(8) -0.001(7) 0.023(7)
C39A 0.055(10) 0.080(10) 0.119(12) 0.006(9) 0.001(9) 0.021(8)
C40A 0.067(10) 0.101(12) 0.055(9) -0.012(9) 0.023(7) 0.020(9)
C41A 0.055(9) 0.113(12) 0.052(8) 0.024(8) 0.007(7) 0.013(9)
C42A 0.060(9) 0.088(10) 0.049(8) 0.012(7) 0.016(7) 0.030(8)
C43A 0.016(7) 0.101(11) 0.098(11) 0.020(9) -0.008(7) -0.010(7)
C44A 0.029(7) 0.078(10) 0.131(13) 0.045(10) 0.018(7) 0.001(7)
C45A 0.085(10) 0.082(10) 0.052(8) -0.026(7) 0.019(7) -0.007(7)
C46A 0.079(10) 0.061(9) 0.054(8) -0.022(8) -0.013(7) 0.014(7)
C47A 0.090(12) 0.142(14) 0.080(10) 0.024(10) 0.023(9) 0.019(10)
C48A 0.054(10) 0.124(13) 0.26(2) 0.019(13) -0.064(12) -0.024(10)
C49A 0.038(7) 0.113(11) 0.041(7) -0.006(7) 0.003(6) 0.033(7)
C50A 0.057(9) 0.100(10) 0.062(9) 0.009(8) 0.035(7) -0.001(7)
C51A 0.057(9) 0.110(11) 0.072(9) -0.038(8) 0.000(7) -0.001(8)
C52A 0.062(8) 0.065(8) 0.046(7) -0.002(7) 0.023(6) -0.004(6)
C53A 0.060(9) 0.096(10) 0.030(7) -0.009(7) 0.013(6) -0.021(8)
C54A 0.107(12) 0.099(11) 0.044(8) -0.016(8) 0.029(7) -0.038(9)

loop_
_atom_type_symbol
_atom_type_description
_atom_type_scat_dispersion_real
_atom_type_scat_dispersion_imag
_atom_type_scat_source
C C 0.0033 0.0016 'International Tables Vol C Tables 4.2.6.8 and 6.1.1.4'
H H 0.0000 0.0000 'International Tables Vol C Tables 4.2.6.8 and 6.1.1.4'
N N 0.0061 0.0033 'International Tables Vol C Tables 4.2.6.8 and 6.1.1.4'
O O 0.0106 0.0060 'International Tables Vol C Tables 4.2.6.8 and 6.1.1.4'

loop_
_geom_angle_atom_site_label_1
_geom_angle_atom_site_label_2
_geom_angle_atom_site_label_3
_geom_angle
C7 O5 C43 114.4(9)
C14 O6 C46 113.0(8)
C21 O7 C49 115.3(9)
C28 O8 C52 107.2(8)
N2 N1 C4 105.9(11)
N1 N2 C31 109.2(11)
N4 N3 C18 111.6(10)
N3 N4 C37 116.6(12)
C27 C1 C2 111.6(9)
C7 C2 C3 118.3(11)
C7 C2 C1 120.5(10)
C3 C2 C1 121.0(10)
C4 C3 C2 121.8(10)
C3 C4 C5 117.3(11)
C3 C4 N1 125.7(11)
C5 C4 N1 117.0(11)
C6 C5 C4 121.4(10)
C5 C6 C7 118.9(10)
C5 C6 C8 121.8(10)
C7 C6 C8 118.7(9)
O5 C7 C6 120.7(10)
O5 C7 C2 117.7(10)
C6 C7 C2 121.6(10)
C9 C8 C6 109.4(9)
C10 C9 C14 115.6(10)
C10 C9 C8 121.3(10)
C14 C9 C8 123.0(10)
C11 C10 C9 124.4(10)
C10 C11 C12 118.9(9)
C10 C11 C29 121.8(10)
C12 C11 C29 119.3(9)
C13 C12 C11 120.4(9)
C12 C13 C14 118.6(10)
C12 C13 C15 121.6(10)
C14 C13 C15 119.8(10)
O6 C14 C13 120.7(10)
O6 C14 C9 117.4(10)
C13 C14 C9 121.7(10)
C16 C15 C13 112.9(9)
C17 C16 C21 119.8(10)
C17 C16 C15 123.4(11)
C21 C16 C15 116.6(10)
C18 C17 C16 122.6(11)
C19 C18 C17 117.7(11)
C19 C18 N3 116.3(12)
C17 C18 N3 126.1(11)
C18 C19 C20 122.3(11)
C19 C20 C21 119.2(11)
C19 C20 C22 121.8(11)
C21 C20 C22 117.9(10)
O7 C21 C20 124.2(10)
O7 C21 C16 117.5(10)
C20 C21 C16 118.0(11)
C23 C22 C20 109.5(8)
C28 C23 C24 118.6(10)
C28 C23 C22 122.8(10)
C24 C23 C22 118.4(10)
C23 C24 C25 119.2(10)
C26 C25 C24 120.9(10)
C26 C25 C30 121.2(11)
C24 C25 C30 117.8(10)
C25 C26 C27 121.1(10)
C26 C27 C28 117.0(10)
C26 C27 C1 120.2(10)
C28 C27 C1 122.7(10)
C23 C28 O8 120.2(10)
C23 C28 C27 122.5(10)
O8 C28 C27 117.0(10)
O2 C29 O1 119.2(10)
O2 C29 C11 117.9(10)
O1 C29 C11 122.8(9)
O4 C30 O3 122.7(11)
O4 C30 C25 119.0(11)
O3 C30 C25 118.0(11)
C36 C31 C32 119.4(12)
C36 C31 N2 125.0(13)
C32 C31 N2 115.6(12)
C31 C32 C33 119.2(13)
C34 C33 C32 120.1(13)
C33 C34 C35 119.1(13)
C36 C35 C34 120.1(13)
C35 C36 C31 122.0(13)
C42 C37 C38 117.2(12)
C42 C37 N4 121.0(13)
C38 C37 N4 121.7(13)
C39 C38 C37 122.9(14)
C38 C39 C40 117.1(14)
C41 C40 C39 121.2(14)
C42 C41 C40 119.3(14)
C41 C42 C37 122.1(14)
C44 C43 O5 112.9(15)
C45 C44 C43 123(2)
O6 C46 C47 108.5(12)
C46 C47 C48 121.9(19)
C50 C49 O7 110.2(15)
C49 C50 C51 107.6(14)
C53 C52 O8 83.2(11)
C52 C53 C54 98.3(19)
C7A O5A C43A 115.7(7)
C14A O6A C46A 111.6(8)
C21A O7A C49A 116.0(7)
C28A O8A C52A 112.8(7)
N2A N1A C4A 101.7(11)
N1A N2A C31A 104.4(10)
N4A N3A C18A 112.3(9)
N3A N4A C37A 114.3(9)
C2A C1A C27A 113.3(9)
C7A C2A C3A 116.3(11)
C7A C2A C1A 119.7(10)
C3A C2A C1A 123.5(10)
C4A C3A C2A 115.2(10)
C5A C4A C3A 129.3(12)
C5A C4A N1A 107.7(14)
C3A C4A N1A 122.9(11)
C4A C5A C6A 117.2(14)
C5A C6A C7A 117.8(11)
C5A C6A C8A 121.0(11)
C7A C6A C8A 121.0(10)
C2A C7A O5A 122.3(10)
C2A C7A C6A 123.6(11)
O5A C7A C6A 113.7(10)
C6A C8A C9A 107.7(9)
C10A C9A C14A 118.2(10)
C10A C9A C8A 121.9(10)
C14A C9A C8A 119.8(10)
C11A C10A C9A 121.5(10)
C10A C11A C12A 117.5(10)
C10A C11A C29A 119.7(11)
C12A C11A C29A 122.7(10)
C13A C12A C11A 123.4(9)
C12A C13A C14A 116.8(10)
C12A C13A C15A 117.9(10)
C14A C13A C15A 125.0(10)
O6A C14A C13A 117.5(10)
O6A C14A C9A 120.1(10)
C13A C14A C9A 122.3(11)
C16A C15A C13A 112.5(8)
C17A C16A C21A 115.7(10)
C17A C16A C15A 124.3(9)
C21A C16A C15A 119.2(9)
C18A C17A C16A 123.4(10)
C17A C18A C19A 119.5(10)
C17A C18A N3A 115.3(10)
C19A C18A N3A 125.1(10)
C20A C19A C18A 118.8(9)
C21A C20A C19A 120.2(9)
C21A C20A C22A 120.9(8)
C19A C20A C22A 118.7(9)
C20A C21A O7A 118.4(9)
C20A C21A C16A 121.7(9)
O7A C21A C16A 119.6(9)
C23A C22A C20A 110.0(7)
C28A C23A C24A 119.9(9)
C28A C23A C22A 121.8(9)
C24A C23A C22A 118.3(9)
C23A C24A C25A 120.9(9)
C24A C25A C26A 118.7(9)
C24A C25A C30A 121.3(10)
C26A C25A C30A 119.9(10)
C27A C26A C25A 120.0(9)
C28A C27A C26A 118.0(9)
C28A C27A C1A 123.7(9)
C26A C27A C1A 118.2(9)
C23A C28A O8A 120.1(9)
C23A C28A C27A 122.0(9)
O8A C28A C27A 117.8(9)
O2A C29A O1A 121.5(11)
O2A C29A C11A 116.1(11)
O1A C29A C11A 122.3(10)
O4A C30A O3A 121.7(9)
O4A C30A C25A 120.2(10)
O3A C30A C25A 118.0(9)
C32A C31A C36A 123.6(10)
C32A C31A N2A 116.7(16)
C36A C31A N2A 119.0(12)
C33A C32A C31A 127.7(18)
C32A C33A C34A 110.8(16)
C35A C34A C33A 129.5(13)
C34A C35A C36A 116.4(10)
C31A C36A C35A 111.1(8)
C38A C37A C42A 120.3(12)
C38A C37A N4A 118.6(11)
C42A C37A N4A 121.1(12)
C37A C38A C39A 122.4(13)
C40A C39A C38A 116.6(13)
C41A C40A C39A 122.0(12)
C40A C41A C42A 120.5(12)
C37A C42A C41A 118.2(12)
C44A C43A O5A 113.2(11)
C43A C44A C45A 108.5(11)
O6A C46A C47A 108.4(10)
C46A C47A C48A 111.3(12)
O7A C49A C50A 111.9(10)
C49A C50A C51A 109.1(10)
O8A C52A C53A 108.1(8)
C54A C53A C52A 118.7(10)

loop_
_geom_bond_atom_site_label_1
_geom_bond_atom_site_label_2
_geom_bond_distance
O1 C29 1.302(11)
O2 C29 1.283(10)
O3 C30 1.299(12)
O4 C30 1.265(12)
O5 C7 1.374(11)
O5 C43 1.485(16)
O6 C14 1.382(11)
O6 C46 1.441(13)
O7 C21 1.338(11)
O7 C49 1.493(17)
O8 C28 1.382(11)
O8 C52 1.69(3)
N1 N2 1.211(11)
N1 C4 1.490(14)
N2 C31 1.429(14)
N3 N4 1.192(12)
N3 C18 1.414(13)
N4 C37 1.451(14)
C1 C27 1.497(14)
C1 C2 1.516(14)
C2 C7 1.393(13)
C2 C3 1.397(13)
C3 C4 1.393(13)
C4 C5 1.431(14)
C5 C6 1.376(13)
C6 C7 1.390(13)
C6 C8 1.506(13)
C8 C9 1.501(13)
C9 C10 1.366(12)
C9 C14 1.417(13)
C10 C11 1.357(12)
C11 C12 1.394(12)
C11 C29 1.446(13)
C12 C13 1.378(12)
C13 C14 1.397(13)
C13 C15 1.536(13)
C15 C16 1.496(13)
C16 C17 1.389(13)
C16 C21 1.410(13)
C17 C18 1.377(14)
C18 C19 1.381(14)
C19 C20 1.399(14)
C20 C21 1.418(13)
C20 C22 1.553(13)
C22 C23 1.495(13)
C23 C28 1.378(13)
C23 C24 1.399(13)
C24 C25 1.410(13)
C25 C26 1.375(13)
C25 C30 1.474(14)
C26 C27 1.388(13)
C27 C28 1.425(13)
C31 C36 1.372(16)
C31 C32 1.394(16)
C32 C33 1.407(16)
C33 C34 1.389(17)
C34 C35 1.397(18)
C35 C36 1.357(17)
C37 C42 1.390(15)
C37 C38 1.399(16)
C38 C39 1.380(16)
C39 C40 1.415(17)
C40 C41 1.380(17)
C41 C42 1.372(16)
C43 C44 1.45(2)
C44 C45 1.25(5)
C46 C47 1.538(19)
C47 C48 1.56(2)
C49 C50 1.327(17)
C50 C51 1.67(2)
C52 C53 1.73(2)
C53 C54 1.36(2)
O1A C29A 1.263(12)
O2A C29A 1.263(11)
O3A C30A 1.287(11)
O4A C30A 1.266(10)
O5A C7A 1.388(11)
O5A C43A 1.475(13)
O6A C14A 1.381(11)
O6A C46A 1.429(13)
O7A C21A 1.363(10)
O7A C49A 1.445(12)
O8A C28A 1.379(10)
O8A C52A 1.456(11)
N1A N2A 1.220(8)
N1A C4A 1.644(16)
N2A C31A 1.691(14)
N3A N4A 1.216(9)
N3A C18A 1.450(12)
N4A C37A 1.460(13)
C1A C2A 1.500(14)
C1A C27A 1.527(13)
C2A C7A 1.364(13)
C2A C3A 1.421(14)
C3A C4A 1.407(17)
C4A C5A 1.248(16)
C5A C6A 1.396(15)
C6A C7A 1.410(13)
C6A C8A 1.526(14)
C8A C9A 1.529(13)
C9A C10A 1.391(13)
C9A C14A 1.400(13)
C10A C11A 1.369(13)
C11A C12A 1.413(13)
C11A C29A 1.462(14)
C12A C13A 1.362(12)
C13A C14A 1.385(13)
C13A C15A 1.516(12)
C15A C16A 1.484(12)
C16A C17A 1.380(13)
C16A C21A 1.405(12)
C17A C18A 1.352(13)
C18A C19A 1.389(13)
C19A C20A 1.383(12)
C20A C21A 1.361(12)
C20A C22A 1.540(12)
C22A C23A 1.519(12)
C23A C28A 1.366(12)
C23A C24A 1.370(12)
C24A C25A 1.406(13)
C25A C26A 1.413(12)
C25A C30A 1.464(13)
C26A C27A 1.408(12)
C27A C28A 1.402(13)
C31A C32A 1.367(9)
C31A C36A 1.399(9)
C32A C33A 1.28(2)
C33A C34A 1.40(2)
C34A C35A 1.348(17)
C35A C36A 1.526(15)
C37A C38A 1.340(14)
C37A C42A 1.382(14)
C38A C39A 1.394(16)
C39A C40A 1.382(16)
C40A C41A 1.343(16)
C41A C42A 1.397(15)
C43A C44A 1.407(15)
C44A C45A 1.604(16)
C46A C47A 1.460(16)
C47A C48A 1.612(18)
C49A C50A 1.501(14)
C50A C51A 1.582(15)
C52A C53A 1.474(14)
C53A C54A 1.444(15)
